data_4325347
loop_
_publ_author_name
'Dafa Chen'
'Annegret Ahrens-Botzong'
'Volker Sch\"unemann'
'Rosario Scopelliti'
'Xile Hu'

_publ_section_title
;
 Synthesis and Characterization of a Series of Model Complexes of the
 Active Site of [Fe]-Hydrogenase (Hmd)
;
_journal_name_full 'Inorganic Chemistry'
_journal_page_first 5249
_journal_page_last 5257
_journal_paper_doi 10.1021/ic200580z
_journal_volume 50
_journal_year 2011
_chemical_formula_moiety 'C26 H21 Fe I N O3 P S, C H2 Cl2'
_chemical_formula_sum 'C27 H23 Cl2 Fe I N O3 P S'
_chemical_formula_weight 726.14
_chemical_name_systematic
; 
 ? 
;
_space_group_IT_number 14
_symmetry_cell_setting monoclinic
_symmetry_space_group_name_Hall '-P 2ybc'
_symmetry_space_group_name_H-M 'P 1 21/c 1'
_atom_sites_solution_hydrogens geom
_atom_sites_solution_primary direct
_atom_sites_solution_secondary difmap
_audit_creation_method SHELXL-97
_cell_angle_alpha 90.00
_cell_angle_beta 103.934(8)
_cell_angle_gamma 90.00
_cell_formula_units_Z 4
_cell_length_a 8.7884(8)
_cell_length_b 19.780(2)
_cell_length_c 17.558(3)
_cell_measurement_temperature 100(2)
_cell_volume 2962.4(7)
_computing_cell_refinement 'Bruker XSCANS'
_computing_data_collection 'Bruker XSCANS'
_computing_data_reduction 'Bruker SHELXTL'
_computing_molecular_graphics 'Bruker SHELXTL'
_computing_publication_material 'Bruker SHELXTL'
_computing_structure_refinement 'Bruker SHELXTL'
_computing_structure_solution 'Bruker SHELXTL'
_diffrn_ambient_temperature 100(2)
_diffrn_measured_fraction_theta_full 0.990
_diffrn_measured_fraction_theta_max 0.990
_diffrn_measurement_device_type 'Bruker P4'
_diffrn_measurement_method '\w scans'
_diffrn_radiation_monochromator graphite
_diffrn_radiation_source 'fine-focus sealed tube'
_diffrn_radiation_type MoK\a
_diffrn_radiation_wavelength 0.71073
_diffrn_reflns_av_R_equivalents 0.0947
_diffrn_reflns_av_sigmaI/netI 0.0536
_diffrn_reflns_limit_h_max 11
_diffrn_reflns_limit_h_min -11
_diffrn_reflns_limit_k_max 25
_diffrn_reflns_limit_k_min -25
_diffrn_reflns_limit_l_max 22
_diffrn_reflns_limit_l_min -22
_diffrn_reflns_number 43518
_diffrn_reflns_theta_full 27.50
_diffrn_reflns_theta_max 27.50
_diffrn_reflns_theta_min 3.09
_exptl_absorpt_coefficient_mu 1.885
_exptl_absorpt_correction_type none
_exptl_crystal_colour orange
_exptl_crystal_density_diffrn 1.628
_exptl_crystal_description block
_exptl_crystal_F_000 1440
_exptl_crystal_size_max 0.3
_exptl_crystal_size_mid 0.28
_exptl_crystal_size_min 0.25
_refine_diff_density_max 2.401
_refine_diff_density_min -2.651
_refine_diff_density_rms 0.186
_refine_ls_extinction_method none
_refine_ls_goodness_of_fit_ref 1.302
_refine_ls_hydrogen_treatment constr
_refine_ls_matrix_type full
_refine_ls_number_parameters 337
_refine_ls_number_reflns 6737
_refine_ls_number_restraints 0
_refine_ls_restrained_S_all 1.302
_refine_ls_R_factor_all 0.0747
_refine_ls_R_factor_gt 0.0619
_refine_ls_shift/su_max 0.000
_refine_ls_shift/su_mean 0.000
_refine_ls_structure_factor_coef Fsqd
_refine_ls_weighting_details 'calc w=1/[\s^2^(Fo^2^)+(0.0651P)^2^+10.3016P] where P=(Fo^2^+2Fc^2^)/3'
_refine_ls_weighting_scheme calc
_refine_ls_wR_factor_gt 0.1595
_refine_ls_wR_factor_ref 0.1668
_reflns_number_gt 5670
_reflns_number_total 6737
_reflns_threshold_expression >2sigma(I)
_cod_data_source_file ic200580z_si_002_6.cif
_cod_data_source_block cdf597
_cod_original_cell_volume 2962.3(7)
_cod_original_sg_symbol_H-M 'P 1 21/c 1 '
_cod_database_code 4325347

loop_
_symmetry_equiv_pos_as_xyz
'x, y, z'
'-x, y+1/2, -z+1/2'
'-x, -y, -z'
'x, -y-1/2, z-1/2'

loop_
_atom_site_label
_atom_site_type_symbol
_atom_site_fract_x
_atom_site_fract_y
_atom_site_fract_z
_atom_site_U_iso_or_equiv
_atom_site_adp_type
_atom_site_occupancy
_atom_site_symmetry_multiplicity
_atom_site_calc_flag
_atom_site_refinement_flags
I1 I 0.43632(4) 0.418353(18) 0.06010(2) 0.01826(13) Uani 1 1 d .
Fe1 Fe 0.28308(9) 0.33238(4) 0.13234(5) 0.01640(19) Uani 1 1 d .
P1 P 0.50461(16) 0.26854(7) 0.16699(8) 0.0155(3) Uani 1 1 d .
S1 S 0.33053(19) 0.39482(9) 0.25221(10) 0.0291(4) Uani 1 1 d .
O1 O 0.1784(5) 0.2769(2) -0.0207(3) 0.0326(11) Uani 1 1 d .
O2 O 0.0884(5) 0.2308(3) 0.1837(3) 0.0380(12) Uani 1 1 d .
C19 C -0.0116(7) 0.4243(3) 0.0754(4) 0.0260(13) Uani 1 1 d .
O3 O -0.0471(5) 0.3846(3) 0.0097(3) 0.0352(11) Uani 1 1 d .
C13 C 0.5704(7) 0.2345(3) 0.0838(3) 0.0192(11) Uani 1 1 d .
N1 N 0.1168(6) 0.4027(3) 0.1263(3) 0.0297(12) Uani 1 1 d .
C4 C 0.4424(7) 0.0898(3) 0.3264(4) 0.0296(14) Uani 1 1 d .
H4A H 0.4281 0.0537 0.3597 0.036 Uiso 1 1 calc R
C6 C 0.4264(7) 0.2076(3) 0.2943(3) 0.0227(12) Uani 1 1 d .
H6A H 0.4020 0.2526 0.3063 0.027 Uiso 1 1 calc R
C1 C 0.4792(6) 0.1949(3) 0.2261(3) 0.0188(11) Uani 1 1 d .
C14 C 0.4763(7) 0.1887(3) 0.0333(4) 0.0249(12) Uani 1 1 d .
H14A H 0.3812 0.1734 0.0442 0.030 Uiso 1 1 calc R
C12 C 0.7025(7) 0.3747(3) 0.2455(4) 0.0265(13) Uani 1 1 d .
H12A H 0.6231 0.4055 0.2207 0.032 Uiso 1 1 calc R
C21 C -0.0458(8) 0.5141(4) 0.1606(5) 0.0362(16) Uani 1 1 d .
H21A H -0.1024 0.5521 0.1721 0.043 Uiso 1 1 calc R
C3 C 0.4958(8) 0.0764(3) 0.2602(4) 0.0324(15) Uani 1 1 d .
H3A H 0.5190 0.0312 0.2486 0.039 Uiso 1 1 calc R
C2 C 0.5161(7) 0.1283(3) 0.2101(4) 0.0298(14) Uani 1 1 d .
H2A H 0.5549 0.1186 0.1653 0.036 Uiso 1 1 calc R
C15 C 0.5203(8) 0.1648(3) -0.0334(4) 0.0316(15) Uani 1 1 d .
H15A H 0.4558 0.1332 -0.0672 0.038 Uiso 1 1 calc R
C26 C 0.1683(7) 0.2704(3) 0.1673(4) 0.0251(13) Uani 1 1 d .
C7 C 0.6822(6) 0.3052(3) 0.2316(3) 0.0223(12) Uani 1 1 d .
C11 C 0.8392(9) 0.3986(4) 0.2959(4) 0.0390(18) Uani 1 1 d .
H11A H 0.8514 0.4457 0.3059 0.047 Uiso 1 1 calc R
C23 C 0.1653(8) 0.4353(4) 0.1968(4) 0.0299(14) Uani 1 1 d .
C8 C 0.8014(7) 0.2614(4) 0.2680(4) 0.0340(16) Uani 1 1 d .
H8A H 0.7895 0.2141 0.2590 0.041 Uiso 1 1 calc R
C5 C 0.4098(7) 0.1552(3) 0.3444(4) 0.0284(14) Uani 1 1 d .
H5A H 0.3760 0.1644 0.3908 0.034 Uiso 1 1 calc R
C18 C 0.7113(7) 0.2569(3) 0.0664(4) 0.0252(13) Uani 1 1 d .
H18A H 0.7768 0.2882 0.1003 0.030 Uiso 1 1 calc R
C25 C 0.2191(8) 0.2976(4) 0.0337(5) 0.0349(16) Uani 1 1 d .
C17 C 0.7540(9) 0.2332(4) 0.0003(4) 0.0359(16) Uani 1 1 d .
H17A H 0.8488 0.2481 -0.0112 0.043 Uiso 1 1 calc R
C24 C -0.1887(8) 0.4014(4) -0.0484(4) 0.0378(17) Uani 1 1 d .
H24A H -0.2046 0.3688 -0.0917 0.057 Uiso 1 1 calc R
H24B H -0.1792 0.4470 -0.0686 0.057 Uiso 1 1 calc R
H24C H -0.2783 0.3998 -0.0244 0.057 Uiso 1 1 calc R
C20 C -0.0982(8) 0.4791(4) 0.0881(5) 0.0398(18) Uani 1 1 d .
H20A H -0.1892 0.4931 0.0502 0.048 Uiso 1 1 calc R
C9 C 0.9378(8) 0.2864(5) 0.3176(4) 0.042(2) Uani 1 1 d .
H9A H 1.0182 0.2558 0.3420 0.050 Uiso 1 1 calc R
C22 C 0.0878(8) 0.4926(4) 0.2142(5) 0.0357(16) Uani 1 1 d .
H22A H 0.1259 0.5164 0.2620 0.043 Uiso 1 1 calc R
C16 C 0.6572(8) 0.1872(4) -0.0497(4) 0.0345(16) Uani 1 1 d .
H16A H 0.6863 0.1712 -0.0952 0.041 Uiso 1 1 calc R
C10 C 0.9583(8) 0.3544(5) 0.3320(4) 0.046(2) Uani 1 1 d .
H10A H 1.0519 0.3710 0.3658 0.056 Uiso 1 1 calc R
C27 C 0.265(3) -0.0042(10) 0.0356(12) 0.170(10) Uani 1 1 d .
H27A H 0.3730 -0.0022 0.0695 0.203 Uiso 1 1 calc R
H27B H 0.2197 -0.0485 0.0443 0.203 Uiso 1 1 calc R
Cl1 Cl 0.2742(5) 0.0018(2) -0.0628(2) 0.1072(12) Uani 1 1 d .
Cl2 Cl 0.1422(6) 0.0667(3) 0.0646(4) 0.159(2) Uani 1 1 d .

loop_
_atom_site_aniso_label
_atom_site_aniso_U_11
_atom_site_aniso_U_22
_atom_site_aniso_U_33
_atom_site_aniso_U_23
_atom_site_aniso_U_13
_atom_site_aniso_U_12
I1 0.0199(2) 0.0191(2) 0.0155(2) 0.00221(13) 0.00366(13) -0.00055(13)
Fe1 0.0132(4) 0.0205(4) 0.0139(4) 0.0032(3) 0.0001(3) 0.0007(3)
P1 0.0130(6) 0.0206(7) 0.0111(6) 0.0019(5) -0.0005(5) 0.0011(5)
S1 0.0269(8) 0.0317(8) 0.0274(8) 0.0052(7) 0.0040(6) 0.0036(6)
O1 0.017(2) 0.028(2) 0.043(3) 0.004(2) -0.011(2) -0.0043(18)
O2 0.022(2) 0.042(3) 0.048(3) 0.019(2) 0.005(2) -0.006(2)
C19 0.018(3) 0.031(3) 0.029(3) 0.013(3) 0.006(2) 0.003(2)
O3 0.024(2) 0.044(3) 0.034(3) 0.008(2) 0.000(2) 0.003(2)
C13 0.021(3) 0.025(3) 0.012(3) 0.003(2) 0.003(2) 0.005(2)
N1 0.022(3) 0.033(3) 0.034(3) 0.011(2) 0.007(2) 0.000(2)
C4 0.025(3) 0.032(3) 0.030(3) 0.015(3) 0.002(3) 0.003(3)
C6 0.024(3) 0.025(3) 0.017(3) 0.004(2) 0.002(2) 0.002(2)
C1 0.020(3) 0.019(3) 0.016(3) 0.005(2) 0.002(2) 0.001(2)
C14 0.026(3) 0.026(3) 0.021(3) 0.002(2) 0.003(2) 0.005(2)
C12 0.024(3) 0.037(3) 0.019(3) 0.000(3) 0.004(2) -0.011(3)
C21 0.030(3) 0.034(4) 0.047(4) 0.008(3) 0.014(3) 0.007(3)
C3 0.035(4) 0.024(3) 0.036(4) 0.009(3) 0.005(3) 0.011(3)
C2 0.027(3) 0.030(3) 0.032(3) 0.003(3) 0.006(3) 0.009(3)
C15 0.043(4) 0.031(3) 0.017(3) -0.003(3) 0.000(3) 0.005(3)
C26 0.016(3) 0.032(3) 0.024(3) 0.008(3) -0.002(2) 0.002(2)
C7 0.015(3) 0.036(3) 0.015(3) 0.001(2) 0.000(2) -0.002(2)
C11 0.040(4) 0.059(5) 0.017(3) -0.005(3) 0.005(3) -0.024(4)
C23 0.028(3) 0.035(4) 0.028(3) 0.007(3) 0.008(3) 0.002(3)
C8 0.019(3) 0.055(4) 0.024(3) 0.011(3) -0.003(3) 0.002(3)
C5 0.024(3) 0.040(4) 0.023(3) 0.013(3) 0.007(2) 0.004(3)
C18 0.022(3) 0.035(3) 0.018(3) 0.003(2) 0.003(2) 0.002(2)
C25 0.026(3) 0.035(4) 0.046(5) 0.021(4) 0.013(3) 0.010(3)
C17 0.039(4) 0.048(4) 0.024(3) 0.003(3) 0.014(3) 0.001(3)
C24 0.019(3) 0.056(5) 0.032(4) 0.017(3) -0.004(3) 0.003(3)
C20 0.021(3) 0.042(4) 0.054(5) 0.020(4) 0.005(3) 0.008(3)
C9 0.020(3) 0.084(6) 0.016(3) 0.011(3) -0.005(3) 0.002(3)
C22 0.037(4) 0.035(4) 0.038(4) 0.009(3) 0.013(3) 0.003(3)
C16 0.041(4) 0.045(4) 0.020(3) 0.006(3) 0.012(3) 0.019(3)
C10 0.021(3) 0.098(7) 0.017(3) -0.003(4) -0.002(3) -0.020(4)
C27 0.22(2) 0.138(16) 0.19(2) 0.090(15) 0.129(18) 0.105(16)
Cl1 0.105(3) 0.120(3) 0.093(3) 0.022(2) 0.016(2) 0.009(2)
Cl2 0.101(3) 0.115(3) 0.233(7) 0.033(4) -0.015(4) -0.035(3)

loop_
_atom_type_symbol
_atom_type_description
_atom_type_scat_dispersion_real
_atom_type_scat_dispersion_imag
_atom_type_scat_source
C C 0.0033 0.0016 'International Tables Vol C Tables 4.2.6.8 and 6.1.1.4'
H H 0.0000 0.0000 'International Tables Vol C Tables 4.2.6.8 and 6.1.1.4'
N N 0.0061 0.0033 'International Tables Vol C Tables 4.2.6.8 and 6.1.1.4'
O O 0.0106 0.0060 'International Tables Vol C Tables 4.2.6.8 and 6.1.1.4'
P P 0.1023 0.0942 'International Tables Vol C Tables 4.2.6.8 and 6.1.1.4'
S S 0.1246 0.1234 'International Tables Vol C Tables 4.2.6.8 and 6.1.1.4'
Cl Cl 0.1484 0.1585 'International Tables Vol C Tables 4.2.6.8 and 6.1.1.4'
Fe Fe 0.3463 0.8444 'International Tables Vol C Tables 4.2.6.8 and 6.1.1.4'
I I -0.4742 1.8119 'International Tables Vol C Tables 4.2.6.8 and 6.1.1.4'

loop_
_geom_angle_atom_site_label_1
_geom_angle_atom_site_label_2
_geom_angle_atom_site_label_3
_geom_angle
C26 Fe1 C25 89.8(3)
C26 Fe1 N1 91.7(2)
C25 Fe1 N1 99.1(3)
C26 Fe1 P1 92.57(19)
C25 Fe1 P1 95.3(2)
N1 Fe1 P1 164.97(18)
C26 Fe1 S1 92.6(2)
C25 Fe1 S1 168.9(2)
N1 Fe1 S1 69.97(18)
P1 Fe1 S1 95.43(6)
C26 Fe1 I1 172.0(2)
C25 Fe1 I1 82.2(2)
N1 Fe1 I1 88.73(16)
P1 Fe1 I1 89.05(4)
S1 Fe1 I1 95.06(5)
C13 P1 C1 105.4(3)
C13 P1 C7 104.7(3)
C1 P1 C7 99.5(3)
C13 P1 Fe1 113.95(18)
C1 P1 Fe1 112.29(19)
C7 P1 Fe1 119.3(2)
C23 S1 Fe1 78.5(2)
N1 C19 C20 123.9(7)
N1 C19 O3 111.6(6)
C20 C19 O3 124.5(6)
C19 O3 C24 116.5(6)
C14 C13 C18 118.8(5)
C14 C13 P1 119.7(5)
C18 C13 P1 121.3(5)
C19 N1 C23 119.1(6)
C19 N1 Fe1 138.5(5)
C23 N1 Fe1 102.4(4)
C3 C4 C5 120.3(6)
C5 C6 C1 120.7(6)
C2 C1 C6 118.6(5)
C2 C1 P1 124.7(5)
C6 C1 P1 116.6(4)
C13 C14 C15 120.7(6)
C7 C12 C11 119.9(7)
C22 C21 C20 119.9(7)
C4 C3 C2 120.8(6)
C3 C2 C1 119.8(6)
C16 C15 C14 119.8(6)
O2 C26 Fe1 174.6(6)
C8 C7 C12 118.8(6)
C8 C7 P1 118.0(5)
C12 C7 P1 123.2(5)
C10 C11 C12 121.0(8)
N1 C23 C22 121.3(6)
N1 C23 S1 109.0(5)
C22 C23 S1 129.7(6)
C9 C8 C7 120.4(7)
C6 C5 C4 119.8(6)
C17 C18 C13 120.2(6)
O1 C25 Fe1 177.0(7)
C18 C17 C16 119.9(7)
C19 C20 C21 117.1(6)
C10 C9 C8 121.2(7)
C21 C22 C23 118.7(7)
C15 C16 C17 120.6(6)
C9 C10 C11 118.7(6)
Cl1 C27 Cl2 112.0(9)

loop_
_geom_bond_atom_site_label_1
_geom_bond_atom_site_label_2
_geom_bond_distance
I1 Fe1 2.6716(9)
Fe1 C26 1.788(6)
Fe1 C25 1.823(9)
Fe1 N1 2.002(6)
Fe1 P1 2.2769(16)
Fe1 S1 2.3888(19)
P1 C13 1.824(6)
P1 C1 1.834(6)
P1 C7 1.843(6)
S1 C23 1.737(7)
O1 C25 1.021(9)
O2 C26 1.135(8)
C19 N1 1.329(8)
C19 C20 1.374(10)
C19 O3 1.369(8)
O3 C24 1.445(7)
C13 C14 1.393(8)
C13 C18 1.416(8)
N1 C23 1.369(9)
C4 C3 1.380(10)
C4 C5 1.378(10)
C6 C5 1.391(8)
C6 C1 1.408(8)
C1 C2 1.401(9)
C14 C15 1.400(9)
C12 C7 1.399(9)
C12 C11 1.392(9)
C21 C22 1.383(10)
C21 C20 1.424(11)
C3 C2 1.390(9)
C15 C16 1.375(10)
C7 C8 1.392(9)
C11 C10 1.393(12)
C23 C22 1.393(10)
C8 C9 1.392(9)
C18 C17 1.386(9)
C17 C16 1.401(11)
C9 C10 1.373(13)
C27 Cl1 1.751(19)
C27 Cl2 1.915(17)
